data_2214683
loop_
_publ_author_name
'Zhe An'
'Wei Qi'
'Jing Huang'

_publ_section_title
;Diaquabis[1-ethyl-6-fluoro-7-(4-methylpiperazin-4-ium-1-yl)-4-oxo-1,4-dihydroquinoline-3-carboxylato-\k^2^<i>O</i>^3^,<i>O</i>^4^]manganese(II)
 benzene-1,4-dicarboxylate tetradecahydrate
;
_journal_coeditor_code HB2468
_journal_issue 8
_journal_name_full 'Acta Crystallographica Section E'
_journal_page_first m2084
_journal_page_last m2085
_journal_paper_doi 10.1107/S1600536807032072
_journal_volume 63
_journal_year 2007
_chemical_formula_iupac '[Mn (C17 H20 F N3 O3)2 (H2 O)2] (C8 H4 O4), 14H2 O'
_chemical_formula_moiety 'C34 H44 F2 Mn N6 O8, C8 H4 O4, 14(H2 O)'
_chemical_formula_sum 'C42 H76 F2 Mn N6 O26'
_chemical_formula_weight 1174.03
_chemical_name_systematic
;
Diaquabis[1-ethyl-6-fluoro-7-(4-methylpiperazin-4-ium-1-yl)-4-oxo-1,4-
dihydroquinoline-3-carboxylato-\k^2^O^3^,O^4^]manganese(II)
benzene-1,4-dicarboxylate tetradecahydrate
;
_space_group_IT_number 2
_symmetry_cell_setting triclinic
_symmetry_space_group_name_Hall '-P 1'
_symmetry_space_group_name_H-M 'P -1'
_atom_sites_solution_hydrogens mixed
_atom_sites_solution_primary direct
_atom_sites_solution_secondary difmap
_audit_creation_method SHELXL97
_cell_angle_alpha 111.722(4)
_cell_angle_beta 92.011(4)
_cell_angle_gamma 102.066(4)
_cell_formula_units_Z 1
_cell_length_a 11.147(3)
_cell_length_b 11.500(3)
_cell_length_c 11.832(3)
_cell_measurement_reflns_used 10985
_cell_measurement_temperature 295(2)
_cell_measurement_theta_max 26.00
_cell_measurement_theta_min 2.48
_cell_volume 1367.3(6)
_computing_cell_refinement 'SAINT (Bruker, 1998)'
_computing_data_collection 'SMART (Bruker, 1998)'
_computing_data_reduction SAINT
_computing_molecular_graphics 'SHELXTL (Bruker, 1998)'
_computing_publication_material SHELXTL
_computing_structure_refinement 'SHELXL97 (Sheldrick, 1997)'
_computing_structure_solution 'SHELXS97 (Sheldrick, 1997)'
_diffrn_ambient_temperature 295(2)
_diffrn_measured_fraction_theta_full 0.994
_diffrn_measured_fraction_theta_max 0.994
_diffrn_measurement_device_type 'Bruker SMART CCD'
_diffrn_measurement_method \w
_diffrn_radiation_monochromator graphite
_diffrn_radiation_source 'fine-focus sealed tube'
_diffrn_radiation_type MoK\a
_diffrn_radiation_wavelength 0.71073
_diffrn_reflns_av_R_equivalents 0.0133
_diffrn_reflns_av_sigmaI/netI 0.0188
_diffrn_reflns_limit_h_max 13
_diffrn_reflns_limit_h_min -13
_diffrn_reflns_limit_k_max 14
_diffrn_reflns_limit_k_min -13
_diffrn_reflns_limit_l_max 14
_diffrn_reflns_limit_l_min -14
_diffrn_reflns_number 11720
_diffrn_reflns_theta_full 26.00
_diffrn_reflns_theta_max 26.00
_diffrn_reflns_theta_min 2.48
_exptl_absorpt_coefficient_mu 0.338
_exptl_absorpt_correction_T_max 0.942
_exptl_absorpt_correction_T_min 0.894
_exptl_absorpt_correction_type multi-scan
_exptl_absorpt_process_details '(SADABS; Sheldrick, 1996)'
_exptl_crystal_colour colorless
_exptl_crystal_density_diffrn 1.426
_exptl_crystal_density_method 'not measured'
_exptl_crystal_description prism
_exptl_crystal_F_000 621
_exptl_crystal_size_max 0.34
_exptl_crystal_size_mid 0.26
_exptl_crystal_size_min 0.18
_refine_diff_density_max 0.379
_refine_diff_density_min -0.352
_refine_ls_extinction_method none
_refine_ls_goodness_of_fit_ref 1.026
_refine_ls_hydrogen_treatment mixed
_refine_ls_matrix_type full
_refine_ls_number_parameters 402
_refine_ls_number_reflns 5353
_refine_ls_number_restraints 25
_refine_ls_restrained_S_all 1.025
_refine_ls_R_factor_all 0.0426
_refine_ls_R_factor_gt 0.0364
_refine_ls_shift/su_max 0.000
_refine_ls_shift/su_mean 0.000
_refine_ls_structure_factor_coef Fsqd
_refine_ls_weighting_details 'calc w=1/[\s^2^(Fo^2^)+(0.048P)^2^+0.5532P] where P=(Fo^2^+2Fc^2^)/3'
_refine_ls_weighting_scheme calc
_refine_ls_wR_factor_gt 0.0932
_refine_ls_wR_factor_ref 0.0979
_reflns_number_gt 4645
_reflns_number_total 5353
_reflns_threshold_expression I>2sigma(I)
_cod_data_source_file hb2468.cif
_cod_data_source_block I
_cod_depositor_comments
;
The following automatic conversions were performed:
'_symmetry_cell_setting' value 'Triclinic' changed to 'triclinic'
according to '/home/saulius/struct/CIF-dictionaries/cif_core.dic'
dictionary named 'cif_core.dic' version 2.4.1 from 2010-06-29.

Automatic conversion script
Id: cif_fix_enum 1527 2010-12-29 10:47:43Z saulius 

The following automatic conversions were performed:

'_symmetry_cell_setting' value 'Triclinic' changed to 'triclinic'
according to /home/saulius/struct/CIF-dictionaries/cif_core.dic
dictionary named 'cif_core.dic' version 2.4.1 from 2010-06-29.

Automatic conversion script
Id: cif_fix_values 1715 2011-07-08 13:25:40Z adriana 

The following automatic conversions were performed:

'_atom_sites_solution_hydrogens' value 'difmap and geom' was changed
to 'mixed'.

Automatic conversion script
Id: cif_fix_values 6452 2018-10-05 10:23:21Z andrius 
;
_cod_database_code 2214683
_cod_database_fobs_code 2214683

loop_
_symmetry_equiv_pos_as_xyz
'x, y, z'
'-x, -y, -z'

loop_
_atom_site_type_symbol
_atom_site_label
_atom_site_fract_x
_atom_site_fract_y
_atom_site_fract_z
_atom_site_U_iso_or_equiv
_atom_site_adp_type
_atom_site_calc_flag
_atom_site_refinement_flags
_atom_site_occupancy
Mn Mn1 0.0000 0.0000 0.5000 0.03248(11) Uani d S 1
F F1 0.46666(10) 0.53125(9) 0.63639(11) 0.0466(3) Uani d . 1
O O1 0.08828(11) -0.14497(11) 0.51391(13) 0.0442(3) Uani d . 1
O O1W 0.0623(2) 0.60894(17) 0.6358(2) 0.0861(7) Uani d D 1
O O2 0.22468(12) -0.23558(13) 0.56627(17) 0.0632(5) Uani d . 1
O O2W 0.14371(15) 0.64240(17) 0.92704(17) 0.0661(4) Uani d D 1
O O3 0.18601(10) 0.10280(11) 0.51526(11) 0.0370(3) Uani d . 1
O O3W 0.28264(18) 0.06305(16) 0.96455(16) 0.0685(5) Uani d D 1
O O4 0.01341(12) 0.08480(13) 0.70334(12) 0.0460(3) Uani d D 1
O O4W 0.54654(17) 0.79875(16) 0.82458(17) 0.0690(5) Uani d D 1
O O5 0.23622(11) 0.22196(11) 0.84581(12) 0.0427(3) Uani d . 1
O O5W 0.30062(16) 0.81047(17) 0.83005(15) 0.0673(4) Uani d D 1
O O6 0.18210(11) 0.39621(12) 0.84330(13) 0.0475(3) Uani d . 1
O O6W 0.91289(15) 0.29089(17) 0.83310(16) 0.0660(4) Uani d D 1
O O7W 0.91049(14) 0.62388(13) 0.39048(14) 0.0551(4) Uani d D 1
N N1 0.51219(12) 0.07432(13) 0.66259(13) 0.0324(3) Uani d . 1
N N2 0.69176(12) 0.52516(14) 0.72389(13) 0.0353(3) Uani d . 1
N N3 0.91188(13) 0.72584(14) 0.77586(14) 0.0364(3) Uani d D 1
C C1 0.19619(15) -0.14347(15) 0.55046(16) 0.0339(4) Uani d . 1
C C2 0.29724(14) -0.02282(15) 0.58101(15) 0.0300(3) Uani d . 1
C C3 0.28289(14) 0.09020(15) 0.56370(14) 0.0283(3) Uani d . 1
C C4 0.39132(14) 0.19783(15) 0.60438(14) 0.0278(3) Uani d . 1
C C5 0.38087(14) 0.31463(15) 0.59749(15) 0.0314(3) Uani d . 1
H H5A 0.3063 0.3221 0.5664 0.038 Uiso calc R 1
C C6 0.48032(15) 0.41633(15) 0.63654(15) 0.0332(4) Uani d . 1
C C7 0.59673(14) 0.41172(16) 0.68282(14) 0.0315(3) Uani d . 1
C C8 0.60684(14) 0.29760(16) 0.69184(15) 0.0321(3) Uani d . 1
H H8A 0.6819 0.2914 0.7232 0.039 Uiso calc R 1
C C9 0.50454(14) 0.19059(15) 0.65399(14) 0.0288(3) Uani d . 1
C C10 0.41142(15) -0.02378(16) 0.62819(15) 0.0329(4) Uani d . 1
H H10A 0.4194 -0.0990 0.6370 0.039 Uiso calc R 1
C C11 0.62620(16) 0.05826(17) 0.71744(17) 0.0382(4) Uani d . 1
H H11A 0.6977 0.1031 0.6929 0.046 Uiso calc R 1
H H11B 0.6262 -0.0325 0.6864 0.046 Uiso calc R 1
C C12 0.6364(2) 0.1097(2) 0.85510(18) 0.0512(5) Uani d . 1
H H12A 0.6413 0.2006 0.8865 0.077 Uiso calc R 1
H H12B 0.7095 0.0945 0.8869 0.077 Uiso calc R 1
H H12C 0.5650 0.0668 0.8798 0.077 Uiso calc R 1
C C13 0.79810(16) 0.53132(17) 0.80351(17) 0.0380(4) Uani d . 1
H H13A 0.8515 0.4807 0.7553 0.046 Uiso calc R 1
H H13B 0.7705 0.4964 0.8638 0.046 Uiso calc R 1
C C14 0.86825(16) 0.67091(17) 0.86713(16) 0.0391(4) Uani d . 1
H H14A 0.8149 0.7205 0.9166 0.047 Uiso calc R 1
H H14B 0.9386 0.6767 0.9212 0.047 Uiso calc R 1
C C15 0.80610(17) 0.71083(18) 0.68622(18) 0.0432(4) Uani d . 1
H H15A 0.8371 0.7396 0.6231 0.052 Uiso calc R 1
H H15B 0.7515 0.7639 0.7279 0.052 Uiso calc R 1
C C16 0.73510(17) 0.57148(18) 0.62816(17) 0.0434(4) Uani d . 1
H H16A 0.6648 0.5633 0.5727 0.052 Uiso calc R 1
H H16B 0.7879 0.5192 0.5811 0.052 Uiso calc R 1
C C17 0.9810(2) 0.86274(19) 0.8371(2) 0.0587(6) Uani d . 1
H H17A 0.9272 0.9131 0.8826 0.088 Uiso calc R 1
H H17B 1.0105 0.8947 0.7763 0.088 Uiso calc R 1
H H17C 1.0498 0.8690 0.8918 0.088 Uiso calc R 1
C C18 0.25857(15) 0.34060(16) 0.86950(15) 0.0335(4) Uani d . 1
C C19 0.38438(14) 0.42305(15) 0.93586(14) 0.0311(3) Uani d . 1
C C20 0.46415(16) 0.37370(17) 0.98691(18) 0.0426(4) Uani d . 1
H H20A 0.4412 0.2880 0.9783 0.051 Uiso calc R 1
C C21 0.57784(16) 0.44940(17) 1.05081(19) 0.0434(4) Uani d . 1
H H21A 0.6295 0.4141 1.0852 0.052 Uiso calc R 1
H H1W1 0.1161(17) 0.6498(18) 0.607(2) 0.065 Uiso d D 1
H H1W2 0.076(2) 0.5375(13) 0.629(2) 0.065 Uiso d D 1
H H2W1 0.161(2) 0.5696(12) 0.907(2) 0.065 Uiso d D 1
H H3W1 0.271(2) 0.1053(18) 0.9211(17) 0.065 Uiso d D 1
H H4W1 0.550(2) 0.7200(10) 0.7995(19) 0.065 Uiso d D 1
H H5W1 0.2664(17) 0.787(2) 0.7574(12) 0.065 Uiso d D 1
H H2W2 0.1932(19) 0.6898(17) 0.900(2) 0.065 Uiso d D 1
H H5W2 0.3756(10) 0.805(2) 0.8276(19) 0.065 Uiso d D 1
H H4W2 0.591(2) 0.8406(17) 0.8935(13) 0.065 Uiso d D 1
H H3W2 0.303(2) -0.0048(15) 0.9206(18) 0.065 Uiso d D 1
H H1O 0.0850(10) 0.1230(19) 0.7420(19) 0.065 Uiso d D 1
H H3N 0.9643(18) 0.682(2) 0.7304(19) 0.065 Uiso d D 1
H H2O -0.0366(15) 0.1318(19) 0.734(2) 0.065 Uiso d D 1
H H7W1 0.887(2) 0.624(2) 0.3214(12) 0.065 Uiso d D 1
H H7W2 0.9690(16) 0.6912(16) 0.4274(17) 0.065 Uiso d D 1
H H6W1 0.8902(18) 0.311(2) 0.9050(12) 0.065 Uiso d D 1
H H6W2 0.9887(11) 0.330(2) 0.8411(19) 0.065 Uiso d D 1

loop_
_atom_site_aniso_label
_atom_site_aniso_U_11
_atom_site_aniso_U_22
_atom_site_aniso_U_33
_atom_site_aniso_U_12
_atom_site_aniso_U_13
_atom_site_aniso_U_23
Mn1 0.02475(18) 0.02569(18) 0.0422(2) -0.00318(13) -0.00723(14) 0.01368(15)
F1 0.0427(6) 0.0294(5) 0.0652(7) -0.0028(4) -0.0135(5) 0.0234(5)
O1 0.0340(6) 0.0271(6) 0.0653(9) -0.0040(5) -0.0115(6) 0.0185(6)
O1W 0.1294(17) 0.0606(11) 0.1088(15) 0.0548(11) 0.0819(13) 0.0552(11)
O2 0.0359(7) 0.0407(8) 0.1243(14) 0.0035(6) 0.0029(8) 0.0481(9)
O2W 0.0527(9) 0.0580(10) 0.0800(12) 0.0161(8) 0.0081(8) 0.0166(9)
O3 0.0257(6) 0.0328(6) 0.0523(7) -0.0024(5) -0.0070(5) 0.0225(6)
O3W 0.0795(11) 0.0500(9) 0.0772(12) 0.0130(8) -0.0082(9) 0.0290(8)
O4 0.0378(7) 0.0445(7) 0.0446(8) 0.0001(6) -0.0074(6) 0.0110(6)
O4W 0.0744(11) 0.0449(9) 0.0718(11) 0.0043(8) -0.0024(9) 0.0109(8)
O5 0.0393(7) 0.0338(6) 0.0463(7) -0.0006(5) -0.0086(5) 0.0122(6)
O5W 0.0653(10) 0.0660(10) 0.0599(10) 0.0114(9) -0.0115(8) 0.0163(8)
O6 0.0359(7) 0.0423(7) 0.0594(8) 0.0026(5) -0.0121(6) 0.0195(6)
O6W 0.0509(9) 0.0728(11) 0.0716(11) 0.0146(8) 0.0112(8) 0.0246(9)
O7W 0.0614(9) 0.0354(7) 0.0620(9) -0.0024(6) -0.0176(7) 0.0213(7)
N1 0.0278(7) 0.0320(7) 0.0379(8) 0.0044(5) 0.0000(5) 0.0158(6)
N2 0.0293(7) 0.0371(8) 0.0362(8) -0.0074(6) -0.0069(6) 0.0198(6)
N3 0.0276(7) 0.0309(7) 0.0444(8) -0.0012(6) 0.0038(6) 0.0120(6)
C1 0.0309(8) 0.0268(8) 0.0438(10) 0.0025(6) 0.0042(7) 0.0157(7)
C2 0.0276(8) 0.0276(8) 0.0328(8) 0.0016(6) 0.0027(6) 0.0121(7)
C3 0.0261(7) 0.0276(8) 0.0293(8) 0.0006(6) 0.0021(6) 0.0120(6)
C4 0.0251(7) 0.0277(8) 0.0288(8) 0.0010(6) 0.0006(6) 0.0120(6)
C5 0.0265(8) 0.0323(8) 0.0342(8) 0.0008(6) -0.0040(6) 0.0157(7)
C6 0.0357(9) 0.0270(8) 0.0363(9) 0.0003(7) -0.0027(7) 0.0160(7)
C7 0.0282(8) 0.0325(8) 0.0300(8) -0.0033(6) -0.0011(6) 0.0138(7)
C8 0.0240(7) 0.0366(9) 0.0342(8) 0.0009(6) -0.0008(6) 0.0158(7)
C9 0.0273(8) 0.0296(8) 0.0292(8) 0.0021(6) 0.0019(6) 0.0137(6)
C10 0.0322(8) 0.0297(8) 0.0388(9) 0.0051(7) 0.0038(7) 0.0168(7)
C11 0.0314(8) 0.0373(9) 0.0473(10) 0.0084(7) -0.0021(7) 0.0187(8)
C12 0.0513(11) 0.0531(12) 0.0483(11) 0.0085(9) -0.0065(9) 0.0220(10)
C13 0.0311(8) 0.0408(9) 0.0410(10) -0.0034(7) -0.0049(7) 0.0218(8)
C14 0.0310(8) 0.0426(10) 0.0376(9) -0.0021(7) -0.0031(7) 0.0153(8)
C15 0.0372(9) 0.0433(10) 0.0513(11) -0.0016(8) -0.0008(8) 0.0272(9)
C16 0.0411(10) 0.0461(10) 0.0386(10) -0.0087(8) -0.0050(8) 0.0227(8)
C17 0.0507(12) 0.0362(10) 0.0724(15) -0.0085(9) -0.0010(10) 0.0129(10)
C18 0.0311(8) 0.0363(9) 0.0295(8) 0.0024(7) 0.0008(6) 0.0118(7)
C19 0.0279(8) 0.0331(8) 0.0289(8) 0.0036(6) 0.0020(6) 0.0103(7)
C20 0.0350(9) 0.0318(9) 0.0586(12) 0.0017(7) -0.0048(8) 0.0193(8)
C21 0.0328(9) 0.0392(10) 0.0603(12) 0.0035(7) -0.0081(8) 0.0253(9)

loop_
_atom_type_symbol
_atom_type_description
_atom_type_scat_dispersion_real
_atom_type_scat_dispersion_imag
_atom_type_scat_source
C C 0.0033 0.0016 'International Tables Vol C Tables 4.2.6.8 and 6.1.1.4'
H H 0.0000 0.0000 'International Tables Vol C Tables 4.2.6.8 and 6.1.1.4'
N N 0.0061 0.0033 'International Tables Vol C Tables 4.2.6.8 and 6.1.1.4'
O O 0.0106 0.0060 'International Tables Vol C Tables 4.2.6.8 and 6.1.1.4'
F F 0.0171 0.0103 'International Tables Vol C Tables 4.2.6.8 and 6.1.1.4'
Mn Mn 0.3368 0.7283 'International Tables Vol C Tables 4.2.6.8 and 6.1.1.4'

loop_
_geom_angle_atom_site_label_1
_geom_angle_atom_site_label_2
_geom_angle_atom_site_label_3
_geom_angle_site_symmetry_1
_geom_angle_site_symmetry_3
_geom_angle
O3 Mn1 O3 . 2_556 180.0
O3 Mn1 O1 . . 82.48(5)
O3 Mn1 O1 2_556 . 97.52(5)
O3 Mn1 O1 . 2_556 97.52(5)
O3 Mn1 O1 2_556 2_556 82.48(5)
O1 Mn1 O1 . 2_556 180.0
O3 Mn1 O4 . 2_556 91.74(5)
O3 Mn1 O4 2_556 2_556 88.26(5)
O1 Mn1 O4 . 2_556 91.32(5)
O1 Mn1 O4 2_556 2_556 88.68(5)
O3 Mn1 O4 . . 88.26(5)
O3 Mn1 O4 2_556 . 91.74(5)
O1 Mn1 O4 . . 88.68(5)
O1 Mn1 O4 2_556 . 91.32(5)
O4 Mn1 O4 2_556 . 180.0
C1 O1 Mn1 . . 134.01(10)
H1W1 O1W H1W2 . . 112.1(15)
H2W1 O2W H2W2 . . 109.9(15)
C3 O3 Mn1 . . 128.61(10)
H3W1 O3W H3W2 . . 109.5(15)
Mn1 O4 H1O . . 116.7(15)
Mn1 O4 H2O . . 116.2(16)
H1O O4 H2O . . 108.8(14)
H4W1 O4W H4W2 . . 109.3(14)
H5W1 O5W H5W2 . . 108.8(14)
H6W1 O6W H6W2 . . 107.5(14)
H7W1 O7W H7W2 . . 108.5(14)
C10 N1 C9 . . 119.52(14)
C10 N1 C11 . . 118.21(14)
C9 N1 C11 . . 122.10(13)
C7 N2 C13 . . 117.36(13)
C7 N2 C16 . . 115.44(13)
C13 N2 C16 . . 109.53(13)
C17 N3 C14 . . 111.28(15)
C17 N3 C15 . . 111.36(15)
C14 N3 C15 . . 110.75(13)
C17 N3 H3N . . 107.0(15)
C14 N3 H3N . . 110.6(15)
C15 N3 H3N . . 105.7(15)
O2 C1 O1 . . 123.65(15)
O2 C1 C2 . . 117.11(15)
O1 C1 C2 . . 119.21(14)
C10 C2 C3 . . 118.45(14)
C10 C2 C1 . . 116.66(14)
C3 C2 C1 . . 124.89(14)
O3 C3 C2 . . 125.65(14)
O3 C3 C4 . . 118.56(14)
C2 C3 C4 . . 115.78(14)
C5 C4 C9 . . 118.85(14)
C5 C4 C3 . . 118.57(14)
C9 C4 C3 . . 122.54(14)
C6 C5 C4 . . 119.38(15)
C6 C5 H5A . . 120.3
C4 C5 H5A . . 120.3
C5 C6 F1 . . 118.66(15)
C5 C6 C7 . . 123.54(15)
F1 C6 C7 . . 117.73(14)
C8 C7 N2 . . 124.55(15)
C8 C7 C6 . . 117.26(14)
N2 C7 C6 . . 118.06(15)
C7 C8 C9 . . 120.62(15)
C7 C8 H8A . . 119.7
C9 C8 H8A . . 119.7
N1 C9 C4 . . 117.96(13)
N1 C9 C8 . . 121.74(14)
C4 C9 C8 . . 120.29(14)
N1 C10 C2 . . 125.66(15)
N1 C10 H10A . . 117.2
C2 C10 H10A . . 117.2
N1 C11 C12 . . 111.96(15)
N1 C11 H11A . . 109.2
C12 C11 H11A . . 109.2
N1 C11 H11B . . 109.2
C12 C11 H11B . . 109.2
H11A C11 H11B . . 107.9
C11 C12 H12A . . 109.5
C11 C12 H12B . . 109.5
H12A C12 H12B . . 109.5
C11 C12 H12C . . 109.5
H12A C12 H12C . . 109.5
H12B C12 H12C . . 109.5
N2 C13 C14 . . 108.54(14)
N2 C13 H13A . . 110.0
C14 C13 H13A . . 110.0
N2 C13 H13B . . 110.0
C14 C13 H13B . . 110.0
H13A C13 H13B . . 108.4
N3 C14 C13 . . 110.71(14)
N3 C14 H14A . . 109.5
C13 C14 H14A . . 109.5
N3 C14 H14B . . 109.5
C13 C14 H14B . . 109.5
H14A C14 H14B . . 108.1
N3 C15 C16 . . 110.30(15)
N3 C15 H15A . . 109.6
C16 C15 H15A . . 109.6
N3 C15 H15B . . 109.6
C16 C15 H15B . . 109.6
H15A C15 H15B . . 108.1
N2 C16 C15 . . 110.04(15)
N2 C16 H16A . . 109.7
C15 C16 H16A . . 109.7
N2 C16 H16B . . 109.7
C15 C16 H16B . . 109.7
H16A C16 H16B . . 108.2
N3 C17 H17A . . 109.5
N3 C17 H17B . . 109.5
H17A C17 H17B . . 109.5
N3 C17 H17C . . 109.5
H17A C17 H17C . . 109.5
H17B C17 H17C . . 109.5
O5 C18 O6 . . 124.04(15)
O5 C18 C19 . . 118.20(15)
O6 C18 C19 . . 117.75(15)
C20 C19 C21 . 2_667 117.87(15)
C20 C19 C18 . . 120.83(15)
C21 C19 C18 2_667 . 121.29(15)
C19 C20 C21 . . 121.25(16)
C19 C20 H20A . . 119.4
C21 C20 H20A . . 119.4
C19 C21 C20 2_667 . 120.88(17)
C19 C21 H21A 2_667 . 119.6
C20 C21 H21A . . 119.6

loop_
_geom_bond_atom_site_label_1
_geom_bond_atom_site_label_2
_geom_bond_site_symmetry_2
_geom_bond_distance
_geom_bond_publ_flag
Mn1 O3 . 2.1261(12) y
Mn1 O3 2_556 2.1261(12) ?
Mn1 O1 . 2.1569(13) y
Mn1 O1 2_556 2.1569(13) ?
Mn1 O4 2_556 2.2223(15) ?
Mn1 O4 . 2.2223(15) y
F1 C6 . 1.3621(19) ?
O1 C1 . 1.258(2) ?
O1W H1W1 . 0.841(9) ?
O1W H1W2 . 0.840(9) ?
O2 C1 . 1.241(2) ?
O2W H2W1 . 0.846(9) ?
O2W H2W2 . 0.849(9) ?
O3 C3 . 1.2646(19) ?
O3W H3W1 . 0.851(9) ?
O3W H3W2 . 0.843(9) ?
O4 H1O . 0.848(9) ?
O4 H2O . 0.853(9) ?
O4W H4W1 . 0.853(9) ?
O4W H4W2 . 0.849(9) ?
O5 C18 . 1.254(2) ?
O5W H5W1 . 0.848(9) ?
O5W H5W2 . 0.852(9) ?
O6 C18 . 1.260(2) ?
O6W H6W1 . 0.857(9) ?
O6W H6W2 . 0.855(9) ?
O7W H7W1 . 0.849(9) ?
O7W H7W2 . 0.857(9) ?
N1 C10 . 1.341(2) ?
N1 C9 . 1.398(2) ?
N1 C11 . 1.483(2) ?
N2 C7 . 1.406(2) ?
N2 C13 . 1.461(2) ?
N2 C16 . 1.476(2) ?
N3 C17 . 1.485(2) ?
N3 C14 . 1.488(2) ?
N3 C15 . 1.496(2) ?
N3 H3N . 0.911(10) ?
C1 C2 . 1.507(2) ?
C2 C10 . 1.376(2) ?
C2 C3 . 1.428(2) ?
C3 C4 . 1.455(2) ?
C4 C5 . 1.404(2) ?
C4 C9 . 1.404(2) ?
C5 C6 . 1.354(2) ?
C5 H5A . 0.9300 ?
C6 C7 . 1.410(2) ?
C7 C8 . 1.382(2) ?
C8 C9 . 1.409(2) ?
C8 H8A . 0.9300 ?
C10 H10A . 0.9300 ?
C11 C12 . 1.504(3) ?
C11 H11A . 0.9700 ?
C11 H11B . 0.9700 ?
C12 H12A . 0.9600 ?
C12 H12B . 0.9600 ?
C12 H12C . 0.9600 ?
C13 C14 . 1.515(2) ?
C13 H13A . 0.9700 ?
C13 H13B . 0.9700 ?
C14 H14A . 0.9700 ?
C14 H14B . 0.9700 ?
C15 C16 . 1.511(2) ?
C15 H15A . 0.9700 ?
C15 H15B . 0.9700 ?
C16 H16A . 0.9700 ?
C16 H16B . 0.9700 ?
C17 H17A . 0.9600 ?
C17 H17B . 0.9600 ?
C17 H17C . 0.9600 ?
C18 C19 . 1.516(2) ?
C19 C20 . 1.380(2) ?
C19 C21 2_667 1.385(2) ?
C20 C21 . 1.386(2) ?
C20 H20A . 0.9300 ?
C21 C19 2_667 1.385(2) ?
C21 H21A . 0.9300 ?

loop_
_geom_hbond_atom_site_label_D
_geom_hbond_atom_site_label_H
_geom_hbond_atom_site_label_A
_geom_hbond_site_symmetry_A
_geom_hbond_distance_DH
_geom_hbond_distance_HA
_geom_hbond_distance_DA
_geom_hbond_angle_DHA
_geom_hbond_publ_flag
O4 H1O O5 . 0.848(9) 1.914(10) 2.7565(18) 173(2) y
N3 H3N O1W 1_655 0.911(10) 1.710(10) 2.618(2) 174(2) y
O1W H1W1 O2 1_565 0.841(9) 1.813(9) 2.644(2) 169(2) y
O4 H2O O6W 1_455 0.853(9) 1.983(13) 2.787(2) 156.7(19) y
O7W H7W1 O6 2_666 0.849(9) 1.983(9) 2.828(2) 173(2) y
O7W H7W2 O1 1_665 0.857(9) 1.948(10) 2.8013(18) 174(2) y
O1W H1W2 O7W 2_666 0.840(9) 1.825(9) 2.662(2) 175(2) y
O2W H2W1 O6 . 0.846(9) 1.923(10) 2.764(2) 172(3) y
O3W H3W1 O5 . 0.851(9) 1.954(9) 2.797(2) 171(2) y
O6W H6W1 O2W 2_667 0.857(9) 1.932(10) 2.785(3) 174(2) y
O4W H4W1 F1 . 0.853(9) 2.287(14) 2.976(2) 138.1(18) y
O6W H6W2 O6 1_655 0.855(9) 2.126(10) 2.972(2) 170(2) y
O5W H5W1 O2 1_565 0.848(9) 2.200(12) 3.023(3) 164(2) y
O2W H2W2 O5W . 0.849(9) 2.065(10) 2.912(3) 175(2) y
O5W H5W2 O4W . 0.852(9) 1.923(10) 2.774(3) 178(3) y
O4W H4W2 O3W 2_667 0.849(9) 1.961(11) 2.801(3) 170(2) y
O3W H3W2 O5W 1_545 0.843(9) 1.988(12) 2.802(3) 162(2) y

loop_
_geom_torsion_atom_site_label_1
_geom_torsion_atom_site_label_2
_geom_torsion_atom_site_label_3
_geom_torsion_atom_site_label_4
_geom_torsion_site_symmetry_1
_geom_torsion_site_symmetry_4
_geom_torsion
O3 Mn1 O1 C1 . . 17.92(17)
O3 Mn1 O1 C1 2_556 . -162.08(17)
O1 Mn1 O1 C1 2_556 . 22(19)
O4 Mn1 O1 C1 2_556 . 109.51(17)
O4 Mn1 O1 C1 . . -70.49(17)
O3 Mn1 O3 C3 2_556 . 15E1(3)
O1 Mn1 O3 C3 . . -24.78(14)
O1 Mn1 O3 C3 2_556 . 155.22(14)
O4 Mn1 O3 C3 2_556 . -115.88(14)
O4 Mn1 O3 C3 . . 64.12(14)
Mn1 O1 C1 O2 . . 169.97(15)
Mn1 O1 C1 C2 . . -8.1(3)
O2 C1 C2 C10 . . -2.4(2)
O1 C1 C2 C10 . . 175.82(16)
O2 C1 C2 C3 . . 177.16(17)
O1 C1 C2 C3 . . -4.7(3)
Mn1 O3 C3 C2 . . 23.6(2)
Mn1 O3 C3 C4 . . -157.54(11)
C10 C2 C3 O3 . . 175.89(16)
C1 C2 C3 O3 . . -3.6(3)
C10 C2 C3 C4 . . -3.0(2)
C1 C2 C3 C4 . . 177.45(15)
O3 C3 C4 C5 . . 5.2(2)
C2 C3 C4 C5 . . -175.80(14)
O3 C3 C4 C9 . . -177.03(15)
C2 C3 C4 C9 . . 2.0(2)
C9 C4 C5 C6 . . 1.2(2)
C3 C4 C5 C6 . . 179.08(15)
C4 C5 C6 F1 . . -175.97(14)
C4 C5 C6 C7 . . 1.1(3)
C13 N2 C7 C8 . . -13.3(2)
C16 N2 C7 C8 . . 118.21(19)
C13 N2 C7 C6 . . 162.27(16)
C16 N2 C7 C6 . . -66.2(2)
C5 C6 C7 C8 . . -2.2(3)
F1 C6 C7 C8 . . 174.87(15)
C5 C6 C7 N2 . . -178.13(16)
F1 C6 C7 N2 . . -1.0(2)
N2 C7 C8 C9 . . 176.65(15)
C6 C7 C8 C9 . . 1.0(2)
C10 N1 C9 C4 . . -2.6(2)
C11 N1 C9 C4 . . -177.88(14)
C10 N1 C9 C8 . . 178.36(15)
C11 N1 C9 C8 . . 3.0(2)
C5 C4 C9 N1 . . 178.58(14)
C3 C4 C9 N1 . . 0.8(2)
C5 C4 C9 C8 . . -2.3(2)
C3 C4 C9 C8 . . 179.90(15)
C7 C8 C9 N1 . . -179.75(15)
C7 C8 C9 C4 . . 1.2(2)
C9 N1 C10 C2 . . 1.5(3)
C11 N1 C10 C2 . . 177.01(16)
C3 C2 C10 N1 . . 1.5(3)
C1 C2 C10 N1 . . -178.98(16)
C10 N1 C11 C12 . . -93.51(19)
C9 N1 C11 C12 . . 81.9(2)
C7 N2 C13 C14 . . -162.98(15)
C16 N2 C13 C14 . . 62.85(19)
C17 N3 C14 C13 . . -179.95(16)
C15 N3 C14 C13 . . 55.6(2)
N2 C13 C14 N3 . . -59.88(19)
C17 N3 C15 C16 . . -178.28(16)
C14 N3 C15 C16 . . -53.9(2)
C7 N2 C16 C15 . . 162.65(15)
C13 N2 C16 C15 . . -62.2(2)
N3 C15 C16 N2 . . 57.0(2)
O5 C18 C19 C20 . . -10.7(2)
O6 C18 C19 C20 . . 168.18(17)
O5 C18 C19 C21 . 2_667 170.47(17)
O6 C18 C19 C21 . 2_667 -10.7(2)
C21 C19 C20 C21 2_667 . 0.8(3)
C18 C19 C20 C21 . . -178.11(17)
C19 C20 C21 C19 . 2_667 -0.8(3)
